data_7239302
loop_
_publ_author_name
'Dobrzy\'nska, Danuta'
'Kubiak, Joanna'
'Janczak, Jan'
'Zo\'n, Jerzy'

_publ_section_title
;
 Supramolecular networks formation in crystals of
 3-carboxybenzylphosphonic acid, its complexes and salts: from
 coordination bonds to weak intermolecular interactions
;
_journal_issue 45
_journal_name_full 'RSC Advances'
_journal_page_first 23119
_journal_paper_doi 10.1039/c3ra44614j
_journal_volume 3
_journal_year 2013
_chemical_formula_moiety 'C16 H20 Ca O12 P2'
_chemical_formula_sum 'C16 H20 Ca O12 P2'
_chemical_formula_weight 506.34
_space_group_IT_number 2
_space_group_name_Hall '-P 1'
_space_group_name_H-M_alt 'P -1'
_symmetry_cell_setting triclinic
_symmetry_space_group_name_Hall '-P 1'
_symmetry_space_group_name_H-M 'P -1'
_atom_sites_solution_hydrogens geom
_atom_sites_solution_primary direct
_atom_sites_solution_secondary difmap
_audit_creation_method SHELXL-97
_cell_angle_alpha 92.08(1)
_cell_angle_beta 90.42(1)
_cell_angle_gamma 93.12(2)
_cell_formula_units_Z 1
_cell_length_a 5.3149(11)
_cell_length_b 5.7684(12)
_cell_length_c 16.702(3)
_cell_measurement_reflns_used 1520
_cell_measurement_temperature 295(2)
_cell_measurement_theta_max 28.11
_cell_measurement_theta_min 3.54
_cell_volume 510.94(18)
_computing_cell_refinement
;
Oxford Diffraction Poland, CrysAlis Red, Version 171.32.6, 2008
;
_computing_data_collection
;
Oxford Diffraction Poland, CrysAlis CCD, Version 171.32.6, 2008
;
_computing_data_reduction
;
Oxford Diffraction Poland, CrysAlis Red, Version 171.32.6, 2008
;
_computing_molecular_graphics
;
Brandenburg & Putz, DIAMOND Version 3.0, Crystal Impact GbR,
Bonn, Germany, (2006)
;
_computing_publication_material 'SHELXL-97 (Sheldrick, 1997)'
_computing_structure_refinement 'SHELXL-97 (Sheldrick, 1997)'
_computing_structure_solution 'SHELXS-97 (Sheldrick, 1990)'
_diffrn_ambient_temperature 295(2)
_diffrn_detector_area_resol_mean '1024x1024 with blocks 2x2'
_diffrn_measured_fraction_theta_full 0.991
_diffrn_measured_fraction_theta_max 0.991
_diffrn_measurement_device_type 'KUMA KM-4 with area CCD detector'
_diffrn_measurement_method \w-scan
_diffrn_radiation_monochromator graphite
_diffrn_radiation_source 'fine-focus sealed tube'
_diffrn_radiation_type MoK\a
_diffrn_radiation_wavelength 0.71073
_diffrn_reflns_av_R_equivalents 0.0253
_diffrn_reflns_av_sigmaI/netI 0.0568
_diffrn_reflns_limit_h_max 7
_diffrn_reflns_limit_h_min -5
_diffrn_reflns_limit_k_max 7
_diffrn_reflns_limit_k_min -7
_diffrn_reflns_limit_l_max 22
_diffrn_reflns_limit_l_min -22
_diffrn_reflns_number 6897
_diffrn_reflns_theta_full 28.11
_diffrn_reflns_theta_max 28.11
_diffrn_reflns_theta_min 3.54
_exptl_absorpt_coefficient_mu 0.528
_exptl_absorpt_correction_T_max 0.9312
_exptl_absorpt_correction_T_min 0.8804
_exptl_absorpt_correction_type numerical
_exptl_absorpt_process_details
;
Oxford Diffraction Poland, CrysAlis Red, Version 171.32.6, 2008
;
_exptl_crystal_colour colourless
_exptl_crystal_density_diffrn 1.646
_exptl_crystal_density_meas 1.64
_exptl_crystal_density_method floatation
_exptl_crystal_description paralellepiped
_exptl_crystal_F_000 262
_exptl_crystal_size_max 0.25
_exptl_crystal_size_mid 0.24
_exptl_crystal_size_min 0.14
_refine_diff_density_max 0.318
_refine_diff_density_min -0.256
_refine_diff_density_rms 0.056
_refine_ls_extinction_method none
_refine_ls_goodness_of_fit_ref 1.001
_refine_ls_hydrogen_treatment mixed
_refine_ls_matrix_type full
_refine_ls_number_parameters 154
_refine_ls_number_reflns 2473
_refine_ls_number_restraints 0
_refine_ls_restrained_S_all 1.000
_refine_ls_R_factor_all 0.0592
_refine_ls_R_factor_gt 0.0299
_refine_ls_shift/su_max 0.001
_refine_ls_shift/su_mean 0.000
_refine_ls_structure_factor_coef Fsqd
_refine_ls_weighting_details 'calc w=1/[\s^2^(Fo^2^)+(0.0290P)^2^] where P=(Fo^2^+2Fc^2^)/3'
_refine_ls_weighting_scheme calc
_refine_ls_wR_factor_gt 0.0583
_refine_ls_wR_factor_ref 0.0622
_reflns_number_gt 1749
_reflns_number_total 2473
_reflns_threshold_expression I>2\s(I)
_cod_data_source_file c3ra44614j.txt
_cod_data_source_block COMP3
_cod_original_cell_volume 510.95(18)
_cod_database_code 7239302

loop_
_symmetry_equiv_pos_as_xyz
'x, y, z'
'-x, -y, -z'

loop_
_atom_site_label
_atom_site_type_symbol
_atom_site_fract_x
_atom_site_fract_y
_atom_site_fract_z
_atom_site_U_iso_or_equiv
_atom_site_adp_type
_atom_site_occupancy
_atom_site_symmetry_multiplicity
_atom_site_calc_flag
_atom_site_refinement_flags
Ca Ca 0.5000 0.5000 0.5000 0.01700(12) Uani 1 2 d S
P1 P 0.80024(7) 0.01632(7) 0.40244(2) 0.01662(11) Uani 1 1 d .
O1 O 0.7473(2) 0.26554(17) 0.42070(6) 0.0218(3) Uani 1 1 d .
O2 O 0.70896(19) -0.15458(17) 0.46367(6) 0.0214(3) Uani 1 1 d .
O3 O 1.0972(2) -0.00127(18) 0.39288(6) 0.0217(3) Uani 1 1 d .
H13 H 1.170(3) 0.038(3) 0.4347(6) 0.033 Uiso 1 1 d .
C1 C 0.7657(3) 0.0740(3) 0.23836(9) 0.0230(4) Uani 1 1 d .
C2 C 0.9608(3) 0.0166(3) 0.18853(9) 0.0258(4) Uani 1 1 d .
H2 H 1.0458 -0.1170 0.1974 0.031 Uiso 1 1 calc R
C3 C 1.0320(3) 0.1555(3) 0.12535(9) 0.0275(4) Uani 1 1 d .
C4 C 0.9072(4) 0.3572(3) 0.11295(10) 0.0343(4) Uani 1 1 d .
H4 H 0.9550 0.4524 0.0713 0.041 Uiso 1 1 calc R
C5 C 0.7124(4) 0.4155(3) 0.16268(10) 0.0355(5) Uani 1 1 d .
H5 H 0.6284 0.5500 0.1544 0.043 Uiso 1 1 calc R
C6 C 0.6422(3) 0.2750(3) 0.22459(10) 0.0298(4) Uani 1 1 d .
H6 H 0.5101 0.3153 0.2576 0.036 Uiso 1 1 calc R
C7 C 0.6838(3) -0.0808(3) 0.30570(9) 0.0243(4) Uani 1 1 d .
H7A H 0.7400 -0.2355 0.2941 0.036 Uiso 1 1 calc R
H7B H 0.5011 -0.0920 0.3071 0.036 Uiso 1 1 calc R
C8 C 1.2352(3) 0.0857(3) 0.07060(10) 0.0301(4) Uani 1 1 d .
O4 O 1.2872(3) 0.2162(3) 0.01299(8) 0.0466(4) Uani 1 1 d .
H14 H 1.410(3) 0.180(4) -0.0131(12) 0.070 Uiso 1 1 d .
O5 O 1.3429(2) -0.0992(2) 0.08265(7) 0.0428(3) Uani 1 1 d .
O6 O 0.2100(2) 0.5249(2) 0.39226(8) 0.0309(3) Uani 1 1 d .
H16 H 0.179(4) 0.6602(14) 0.3842(12) 0.046 Uiso 1 1 d .
H26 H 0.081(2) 0.441(3) 0.3951(12) 0.046 Uiso 1 1 d .

loop_
_atom_site_aniso_label
_atom_site_aniso_U_11
_atom_site_aniso_U_22
_atom_site_aniso_U_33
_atom_site_aniso_U_23
_atom_site_aniso_U_13
_atom_site_aniso_U_12
Ca 0.0175(3) 0.0126(2) 0.0210(2) 0.00073(18) 0.00624(19) 0.00081(18)
P1 0.0177(2) 0.0138(2) 0.0183(2) -0.00054(16) 0.00608(17) 0.00064(16)
O1 0.0245(6) 0.0163(6) 0.0250(6) -0.0002(4) 0.0089(5) 0.0030(5)
O2 0.0232(6) 0.0179(6) 0.0230(6) 0.0021(4) 0.0075(5) -0.0015(5)
O3 0.0176(6) 0.0212(6) 0.0264(6) -0.0006(5) 0.0046(5) 0.0007(5)
C1 0.0242(9) 0.0277(9) 0.0165(8) -0.0027(7) 0.0006(7) -0.0030(7)
C2 0.0275(10) 0.0269(9) 0.0230(8) 0.0001(7) 0.0010(7) 0.0019(7)
C3 0.0292(10) 0.0331(10) 0.0199(8) -0.0001(7) 0.0033(7) -0.0013(8)
C4 0.0448(12) 0.0353(10) 0.0232(9) 0.0065(8) 0.0042(8) 0.0019(9)
C5 0.0454(13) 0.0327(11) 0.0295(10) 0.0026(8) 0.0023(9) 0.0102(9)
C6 0.0294(10) 0.0350(10) 0.0249(9) -0.0024(8) 0.0031(8) 0.0044(8)
C7 0.0254(10) 0.0240(9) 0.0227(8) -0.0025(7) 0.0041(7) -0.0036(7)
C8 0.0303(11) 0.0369(11) 0.0225(9) 0.0020(8) 0.0043(8) -0.0034(9)
O4 0.0489(10) 0.0611(10) 0.0321(7) 0.0156(7) 0.0215(6) 0.0123(8)
O5 0.0450(9) 0.0479(9) 0.0377(7) 0.0095(6) 0.0161(6) 0.0142(7)
O6 0.0286(7) 0.0183(6) 0.0456(7) 0.0028(6) -0.0044(6) 0.0005(5)

loop_
_atom_type_symbol
_atom_type_description
_atom_type_scat_dispersion_real
_atom_type_scat_dispersion_imag
_atom_type_scat_source
C C 0.0033 0.0016 'International Tables Vol C Tables 4.2.6.8 and 6.1.1.4'
H H 0.0000 0.0000 'International Tables Vol C Tables 4.2.6.8 and 6.1.1.4'
O O 0.0106 0.0060 'International Tables Vol C Tables 4.2.6.8 and 6.1.1.4'
P P 0.1023 0.0942 'International Tables Vol C Tables 4.2.6.8 and 6.1.1.4'
Ca Ca 0.2262 0.3064 'International Tables Vol C Tables 4.2.6.8 and 6.1.1.4'

loop_
_geom_angle_atom_site_label_1
_geom_angle_atom_site_label_2
_geom_angle_atom_site_label_3
_geom_angle
_geom_angle_site_symmetry_1
_geom_angle_site_symmetry_3
O1 Ca O1 180.00(4) . 2_666
O1 Ca O2 94.34(4) . 1_565
O1 Ca O2 85.66(4) 2_666 1_565
O1 Ca O2 85.66(4) . 2_656
O1 Ca O2 94.34(4) 2_666 2_656
O2 Ca O2 180.0 1_565 2_656
O1 Ca O6 89.59(5) . 2_666
O1 Ca O6 90.41(5) 2_666 2_666
O2 Ca O6 89.65(5) 1_565 2_666
O2 Ca O6 90.35(5) 2_656 2_666
O1 Ca O6 90.41(5) . .
O1 Ca O6 89.59(5) 2_666 .
O2 Ca O6 90.35(5) 1_565 .
O2 Ca O6 89.65(5) 2_656 .
O6 Ca O6 180.0 2_666 .
O1 Ca H16 100.4(4) . .
O1 Ca H16 79.6(4) 2_666 .
O2 Ca H16 77.4(3) 1_565 .
O2 Ca H16 102.6(3) 2_656 .
O6 Ca H16 164.1(3) 2_666 .
O6 Ca H16 15.9(3) . .
O1 P1 O2 115.75(6) . .
O1 P1 O3 108.46(7) . .
O2 P1 O3 108.41(6) . .
O1 P1 C7 111.80(7) . .
O2 P1 C7 109.18(7) . .
O3 P1 C7 102.33(7) . .
P1 O1 Ca 142.41(6) . .
P1 O2 Ca 152.36(7) . 1_545
P1 O3 H13 110.4(12) . .
C2 C1 C6 118.69(15) . .
C2 C1 C7 120.94(15) . .
C6 C1 C7 120.36(15) . .
C1 C2 C3 120.99(15) . .
C1 C2 H2 119.5 . .
C3 C2 H2 119.5 . .
C2 C3 C4 119.45(16) . .
C2 C3 C8 120.11(15) . .
C4 C3 C8 120.43(15) . .
C5 C4 C3 119.76(16) . .
C5 C4 H4 120.1 . .
C3 C4 H4 120.1 . .
C6 C5 C4 120.17(16) . .
C6 C5 H5 119.9 . .
C4 C5 H5 119.9 . .
C5 C6 C1 120.93(16) . .
C5 C6 H6 119.5 . .
C1 C6 H6 119.5 . .
C1 C7 P1 114.51(11) . .
C1 C7 H7A 108.6 . .
P1 C7 H7A 108.6 . .
C1 C7 H7B 108.6 . .
P1 C7 H7B 108.6 . .
H7A C7 H7B 107.6 . .
O5 C8 O4 123.71(16) . .
O5 C8 C3 119.10(15) . .
O4 C8 C3 117.18(16) . .
C8 O4 H14 114.5(16) . .
Ca O6 H16 111.6(14) . .
Ca O6 H26 115.2(14) . .
H16 O6 H26 112(2) . .

loop_
_geom_bond_atom_site_label_1
_geom_bond_atom_site_label_2
_geom_bond_distance
_geom_bond_site_symmetry_2
Ca O1 2.3236(12) .
Ca O1 2.3236(12) 2_666
Ca O2 2.3300(12) 1_565
Ca O2 2.3300(12) 2_656
Ca O6 2.3741(14) 2_666
Ca O6 2.3741(14) .
Ca H16 2.783(16) .
P1 O1 1.5008(11) .
P1 O2 1.5104(11) .
P1 O3 1.5958(12) .
P1 C7 1.7859(17) .
O2 Ca 2.3300(12) 1_545
O3 H13 0.815(12) .
C1 C2 1.381(2) .
C1 C6 1.389(2) .
C1 C7 1.513(2) .
C2 C3 1.391(2) .
C2 H2 0.9300 .
C3 C4 1.391(2) .
C3 C8 1.483(2) .
C4 C5 1.380(2) .
C4 H4 0.9300 .
C5 C6 1.378(2) .
C5 H5 0.9300 .
C6 H6 0.9300 .
C7 H7A 0.9700 .
C7 H7B 0.9700 .
C8 O5 1.260(2) .
C8 O4 1.266(2) .
O4 H14 0.820(18) .
O6 H16 0.821(11) .
O6 H26 0.820(13) .

loop_
_geom_hbond_atom_site_label_D
_geom_hbond_atom_site_label_H
_geom_hbond_atom_site_label_A
_geom_hbond_distance_DH
_geom_hbond_distance_HA
_geom_hbond_distance_DA
_geom_hbond_angle_DHA
_geom_hbond_site_symmetry_A
_geom_hbond_publ_flag
O3 H13 O2 0.815(13) 1.898(11) 2.7050(17) 170.7(17) 2_756 y
O4 H14 O5 0.820(18) 1.828(18) 2.6430(19) 173(2) 2_855 y
O6 H16 O3 0.821(11) 2.025(11) 2.8294(17) 167(2) 1_465 y
O6 H26 O1 0.820(13) 2.049(13) 2.8605(18) 170(2) 1_455 y
